data_4135509
loop_
_publ_author_name
'Gong, Wei'
'Arman, Hadi'
'Chen, Zhijie'
'Xie, Yi'
'Son, Florencia A.'
'Cui, Hui'
'Chen, Xinfa'
'Shi, Yanshu'
'Liu, Yan'
'Chen, Banglin'
'Farha, Omar K.'
'Cui, Yong'

_publ_section_title
;
 Highly Specific Coordination-Driven Self-Assembly of 2D Heterometallic
 Metal-Organic Frameworks with Unprecedented Johnson-type
 (<i>J</i><sub>51</sub>) Nonanuclear Zr-Oxocarboxylate Clusters.
;
_journal_issue 2
_journal_name_full 'Journal of the American Chemical Society'
_journal_page_first 657
_journal_page_last 663
_journal_paper_doi 10.1021/jacs.0c11881
_journal_volume 143
_journal_year 2021
_chemical_formula_moiety 'C36 H24 I3 N6 O44 Pb1 Zr9, I3 Pb1, 1(I), 3(O)'
_chemical_formula_sum 'C36 H24 I7 N6 O47 Pb2 Zr9'
_chemical_formula_weight 3416.27
_space_group_crystal_system trigonal
_space_group_IT_number 159
_space_group_name_Hall 'P 3 -2c'
_space_group_name_H-M_alt 'P 3 1 c'
_atom_sites_solution_hydrogens geom
_audit_creation_date 2020-10-03
_audit_creation_method
;
Olex2 1.2
(compiled 2018.05.29 svn.r3508 for OlexSys, GUI svn.r5506)
;
_cell_angle_alpha 90
_cell_angle_beta 90
_cell_angle_gamma 120
_cell_formula_units_Z 2
_cell_length_a 18.3642(7)
_cell_length_b 18.3642(7)
_cell_length_c 33.9939(15)
_cell_measurement_reflns_used 9824
_cell_measurement_temperature 100(2)
_cell_measurement_theta_max 24.41
_cell_measurement_theta_min 2.79
_cell_volume 9928.3(7)
_computing_cell_refinement 'SAINT V8.38A (?, 2016)'
_computing_data_reduction 'SAINT V8.38A (?, 2016)'
_computing_molecular_graphics 'Olex2 (Dolomanov et al., 2009)'
_computing_publication_material 'Olex2 (Dolomanov et al., 2009)'
_computing_structure_refinement 'XL (Sheldrick, 2008)'
_computing_structure_solution 'SHELXT 2014/5 (Sheldrick, 2014)'
_diffrn_ambient_temperature 100(2)
_diffrn_measured_fraction_theta_full 0.997
_diffrn_measured_fraction_theta_max 0.996
_diffrn_measurement_device_type 'CCD area detector'
_diffrn_measurement_method 'phi and omega scans'
_diffrn_radiation_monochromator graphite
_diffrn_radiation_type MoK\a
_diffrn_radiation_wavelength 0.71073
_diffrn_reflns_av_R_equivalents 0.0407
_diffrn_reflns_av_unetI/netI 0.0347
_diffrn_reflns_Laue_measured_fraction_full 0.997
_diffrn_reflns_Laue_measured_fraction_max 0.996
_diffrn_reflns_limit_h_max 18
_diffrn_reflns_limit_h_min -18
_diffrn_reflns_limit_k_max 17
_diffrn_reflns_limit_k_min -17
_diffrn_reflns_limit_l_max 33
_diffrn_reflns_limit_l_min -33
_diffrn_reflns_number 57358
_diffrn_reflns_point_group_measured_fraction_full 0.984
_diffrn_reflns_point_group_measured_fraction_max 0.984
_diffrn_reflns_theta_full 20.833
_diffrn_reflns_theta_max 20.833
_diffrn_reflns_theta_min 1.754
_exptl_absorpt_coefficient_mu 3.268
_exptl_absorpt_correction_T_max 0.7451
_exptl_absorpt_correction_T_min 0.4189
_exptl_absorpt_correction_type multi-scan
_exptl_crystal_colour light-yellow
_exptl_crystal_colour_primary light-yellow
_exptl_crystal_density_diffrn 1.143
_exptl_crystal_description hexagonal
_exptl_crystal_F_000 3106
_exptl_crystal_size_max 0.26
_exptl_crystal_size_mid 0.26
_exptl_crystal_size_min 0.1
_refine_diff_density_max 1.354
_refine_diff_density_min -1.088
_refine_diff_density_rms 0.147
_refine_ls_abs_structure_details
;
 Flack x determined using 2797 quotients [(I+)-(I-)]/[(I+)+(I-)]
 (Parsons, Flack and Wagner, Acta Cryst. B69 (2013) 249-259).
;
_refine_ls_abs_structure_Flack 0.204(7)
_refine_ls_extinction_method none
_refine_ls_goodness_of_fit_ref 1.067
_refine_ls_hydrogen_treatment constr
_refine_ls_matrix_type full
_refine_ls_number_parameters 284
_refine_ls_number_reflns 6864
_refine_ls_number_restraints 126
_refine_ls_restrained_S_all 1.072
_refine_ls_R_factor_all 0.0849
_refine_ls_R_factor_gt 0.0806
_refine_ls_shift/su_max 0.000
_refine_ls_shift/su_mean 0.000
_refine_ls_structure_factor_coef Fsqd
_refine_ls_weighting_details 'w=1/[\s^2^(Fo^2^)+(0.1326P)^2^+93.6454P] where P=(Fo^2^+2Fc^2^)/3'
_refine_ls_weighting_scheme calc
_refine_ls_wR_factor_gt 0.2191
_refine_ls_wR_factor_ref 0.2239
_reflns_Friedel_coverage 0.971
_reflns_Friedel_fraction_full 0.971
_reflns_Friedel_fraction_max 0.971
_reflns_number_gt 6304
_reflns_number_total 6864
_reflns_threshold_expression 'I > 2\s(I)'
_cod_data_source_file ja0c11881_si_001.cif
_cod_data_source_block JMOF-1
_cod_depositor_comments 'Adding full bibliography for 4135507--4135511.cif.'
_cod_original_cell_volume 9928.3(9)
_cod_database_code 4135509
_shelx_shelxl_version_number 2018/3
_shelx_space_group_comment
;
The symmetry employed for this shelxl refinement is uniquely defined
by the following loop, which should always be used as a source of
symmetry information in preference to the above space-group names.
They are only intended as comments.
;
_shelx_estimated_absorpt_t_max 0.736
_shelx_estimated_absorpt_t_min 0.484
_olex2_refinement_description
;
1. Fixed Uiso
 At 1.2 times of:
  All C(H) groups
2. Restrained distances
 C7-C8
 1.5 with sigma of 0.02
 O4-C7
 1.27 with sigma of 0.02
 O5-C7
 1.27 with sigma of 0.02
3. Rigid bond restraints
 C7, C8, C9, C10, N1, C11, C12
 with sigma for 1-2 distances of 0.01 and sigma for 1-3 distances of 0.01
 C2, C6, C5, N2, C4, C3
 with sigma for 1-2 distances of 0.01 and sigma for 1-3 distances of 0.01
 O4, O5, C7
 with sigma for 1-2 distances of 0.01 and sigma for 1-3 distances of 0.01
 Zr1, O6, O9
 with sigma for 1-2 distances of 0.01 and sigma for 1-3 distances of 0.02
 Zr3, O15, O14, Zr2
 with sigma for 1-2 distances of 0.01 and sigma for 1-3 distances of 0.02
4. Uiso/Uaniso restraints and constraints
C7 \\sim O5 \\sim O4: within 2A with sigma of 0.01 and sigma for terminal atoms
of 0.02
C8 \\sim C9 \\sim C10 \\sim N1 \\sim C11 \\sim C12: within 1.7A with sigma of
0.01 and sigma for terminal atoms of 0.02
C2 \\sim C6 \\sim C5 \\sim N2 \\sim C4 \\sim C3: within 1.7A with sigma of 0.01
and sigma for terminal atoms of 0.02
Uanis(O15) = Uanis(O14)
Uanis(O6) = Uanis(O9)
Uanis(O11) = Uanis(O9)
5.a Aromatic/amide H refined with riding coordinates:
 C6(H6), C5(H5), C4(H4), C3(H3), C9(H9), C10(H10), C11(H11), C12(H12)
5.b Fitted hexagon refined as free rotating group:
 C2(C6,C5,N2,C4,C3), C8(C9,C10,N1,C11,C12)
;
_olex2_submission_special_instructions 'No special instructions were received'

loop_
_space_group_symop_operation_xyz
'x, y, z'
'-y, x-y, z'
'-x+y, -x, z'
'y, x, z+1/2'
'x-y, -y, z+1/2'
'-x, -x+y, z+1/2'

loop_
_atom_site_label
_atom_site_type_symbol
_atom_site_fract_x
_atom_site_fract_y
_atom_site_fract_z
_atom_site_U_iso_or_equiv
_atom_site_adp_type
_atom_site_occupancy
_atom_site_site_symmetry_order
_atom_site_calc_flag
_atom_site_refinement_flags_posn
_atom_site_refinement_flags_adp
_atom_site_refinement_flags_occupancy
_atom_site_disorder_assembly
_atom_site_disorder_group
Pb1 Pb 1.333333 0.666667 0.32299(6) 0.0768(7) Uani 1 3 d S T P . .
Pb2 Pb 1.333333 0.666667 0.66838(6) 0.0761(7) Uani 1 3 d S T P . .
Zr2 Zr 0.66027(13) 0.44223(14) 0.44551(7) 0.0471(7) Uani 1 1 d . U . . .
Zr1 Zr 0.66023(13) 0.44262(14) 0.54549(8) 0.0483(7) Uani 1 1 d . U . . .
Zr3 Zr 0.85503(14) 0.53188(14) 0.49579(8) 0.0537(7) Uani 1 1 d . U . . .
I2 I 1.2105(3) 0.7241(3) 0.28525(16) 0.1828(19) Uani 1 1 d . . . . .
O10 O 0.7321(10) 0.5013(9) 0.4970(6) 0.059(4) Uani 1 1 d . . . . .
O8 O 0.5910(14) 0.4241(13) 0.4977(8) 0.088(6) Uani 1 1 d . . . . .
O13 O 0.7980(12) 0.4712(11) 0.4344(6) 0.067(5) Uani 1 1 d . . . . .
O2 O 0.9596(11) 0.5539(10) 0.4538(6) 0.068(5) Uani 1 1 d . . . . .
O9 O 0.666667 0.333333 0.5316(15) 0.117(6) Uani 1 3 d S TU P . .
O3 O 0.9622(11) 0.5539(11) 0.5368(6) 0.074(5) Uani 1 1 d . . . . .
O16 O 0.8033(13) 0.4734(13) 0.5585(6) 0.076(6) Uani 1 1 d . . . . .
O11 O 0.666667 0.333333 0.4523(14) 0.117(6) Uani 1 3 d S T P . .
O15 O 0.8610(19) 0.6283(18) 0.4499(9) 0.124(6) Uani 1 1 d . U . . .
C2 C 1.0583(8) 0.5357(10) 0.4147(5) 0.064(5) Uani 1 1 d . U . . .
C6 C 1.0643(9) 0.4936(9) 0.3820(6) 0.084(6) Uani 1 1 d G U . . .
H6 H 1.017993 0.443257 0.373958 0.101 Uiso 1 1 calc R . . . .
C5 C 1.1394(10) 0.5267(11) 0.3612(5) 0.079(6) Uani 1 1 d G U . . .
H5 H 1.143363 0.498572 0.339294 0.095 Uiso 1 1 calc R . . . .
N2 N 1.2085(8) 0.6019(10) 0.3732(5) 0.076(5) Uani 1 1 d G U . . .
C4 C 1.2026(8) 0.6440(9) 0.4059(5) 0.073(6) Uani 1 1 d G U . . .
H4 H 1.248837 0.694335 0.413914 0.087 Uiso 1 1 calc R . . . .
C3 C 1.1275(9) 0.6109(10) 0.4267(5) 0.065(5) Uani 1 1 d G U . . .
H3 H 1.123467 0.639021 0.448579 0.078 Uiso 1 1 calc R . . . .
O12 O 0.6609(10) 0.4340(12) 0.3821(5) 0.060(5) Uani 1 1 d . . . . .
O1 O 0.9172(10) 0.4213(11) 0.4274(6) 0.060(4) Uani 1 1 d . . . . .
O7 O 0.5716(13) 0.4953(11) 0.5632(6) 0.075(5) Uani 1 1 d . . . . .
O5 O 0.7355(10) 0.5708(11) 0.5662(6) 0.071(4) Uani 1 1 d D U . . .
C1 C 0.976(2) 0.499(2) 0.4358(9) 0.080(9) Uani 1 1 d . . . . .
C8 C 0.827(2) 0.7149(15) 0.5789(8) 0.126(8) Uani 1 1 d D U . . .
C9 C 0.9038(18) 0.7898(19) 0.5768(8) 0.136(9) Uani 1 1 d G U . . .
H9 H 0.944985 0.795034 0.559315 0.163 Uiso 1 1 calc R . . . .
C10 C 0.9184(18) 0.8568(15) 0.6010(10) 0.154(10) Uani 1 1 d G U . . .
H10 H 0.969477 0.906920 0.599675 0.185 Uiso 1 1 calc R . . . .
N1 N 0.857(2) 0.8490(16) 0.6272(9) 0.164(9) Uani 1 1 d G U . . .
C11 C 0.781(2) 0.7741(19) 0.6293(8) 0.141(9) Uani 1 1 d G U . . .
H11 H 0.739275 0.768859 0.646795 0.169 Uiso 1 1 calc R . . . .
C12 C 0.7658(18) 0.7071(14) 0.6051(9) 0.135(8) Uani 1 1 d G U . . .
H12 H 0.714781 0.656971 0.606434 0.162 Uiso 1 1 calc R . . . .
O4 O 0.8613(13) 0.6290(15) 0.5350(7) 0.091(5) Uani 1 1 d D U . . .
C7 C 0.8099(13) 0.6336(13) 0.5586(7) 0.063(5) Uani 1 1 d D U . . .
I3 I 1.2765(3) 0.4850(3) 0.70513(16) 0.1796(18) Uani 1 1 d . . . . .
I1 I 1.000000 1.000000 0.6755(7) 0.394(11) Uani 1 3 d S T P . .
O17 O 1.2030(11) 0.5937(13) 0.6136(6) 0.073(5) Uani 1 1 d . . . . .
O14 O 0.7333(18) 0.5730(17) 0.4266(9) 0.124(6) Uani 1 1 d . U . . .
O6 O 0.6627(17) 0.4347(19) 0.6072(9) 0.117(6) Uani 1 1 d . U . . .

loop_
_atom_site_aniso_label
_atom_site_aniso_U_11
_atom_site_aniso_U_22
_atom_site_aniso_U_33
_atom_site_aniso_U_23
_atom_site_aniso_U_13
_atom_site_aniso_U_12
Pb1 0.0716(9) 0.0716(9) 0.0871(15) 0.000 0.000 0.0358(4)
Pb2 0.0709(9) 0.0709(9) 0.0864(14) 0.000 0.000 0.0354(4)
Zr2 0.0350(13) 0.0347(13) 0.0717(16) 0.0007(11) 0.0000(11) 0.0174(11)
Zr1 0.0354(13) 0.0351(13) 0.0741(16) -0.0023(11) -0.0002(11) 0.0174(10)
Zr3 0.0385(13) 0.0377(13) 0.0820(16) -0.0009(12) -0.0004(13) 0.0169(11)
I2 0.173(4) 0.179(4) 0.211(4) -0.016(3) -0.065(3) 0.099(3)
O10 0.056(10) 0.041(9) 0.082(11) -0.007(9) -0.004(10) 0.027(8)
O8 0.093(15) 0.071(13) 0.127(15) 0.003(12) 0.011(14) 0.062(12)
O13 0.062(11) 0.051(11) 0.082(13) 0.011(9) 0.012(10) 0.024(10)
O2 0.059(11) 0.038(9) 0.112(14) -0.003(10) 0.007(10) 0.029(9)
O9 0.119(9) 0.119(9) 0.113(11) 0.000 0.000 0.060(4)
O3 0.051(11) 0.058(11) 0.093(13) -0.015(10) 0.000(9) 0.012(9)
O16 0.067(12) 0.066(12) 0.093(14) 0.000(11) 0.005(11) 0.031(11)
O11 0.119(9) 0.119(9) 0.113(11) 0.000 0.000 0.060(4)
O15 0.119(14) 0.095(11) 0.144(15) 0.041(11) 0.017(12) 0.043(10)
C2 0.044(9) 0.050(10) 0.082(11) -0.004(8) -0.007(9) 0.012(8)
C6 0.057(9) 0.067(11) 0.100(12) -0.014(9) -0.002(9) 0.010(9)
C5 0.055(10) 0.067(11) 0.095(12) -0.010(9) 0.000(9) 0.015(9)
N2 0.051(8) 0.066(10) 0.101(12) -0.011(8) -0.005(8) 0.023(7)
C4 0.043(9) 0.064(10) 0.096(12) -0.006(9) -0.001(9) 0.016(8)
C3 0.039(9) 0.051(10) 0.091(12) -0.004(8) -0.005(8) 0.012(8)
O12 0.063(11) 0.068(11) 0.059(10) -0.004(8) 0.001(8) 0.041(9)
O1 0.038(9) 0.044(11) 0.098(13) 0.017(9) 0.007(9) 0.020(9)
O7 0.077(13) 0.046(11) 0.095(14) 0.001(9) -0.004(11) 0.025(10)
O5 0.052(9) 0.060(10) 0.098(11) -0.007(9) -0.008(8) 0.026(7)
C1 0.07(2) 0.09(3) 0.08(2) 0.033(19) 0.020(17) 0.05(2)
C8 0.17(2) 0.097(13) 0.124(18) -0.019(13) -0.012(15) 0.073(13)
C9 0.17(2) 0.099(13) 0.134(18) -0.016(14) -0.020(15) 0.061(14)
C10 0.18(2) 0.116(14) 0.142(18) -0.023(14) -0.012(16) 0.058(15)
N1 0.19(2) 0.130(15) 0.150(18) -0.023(14) -0.007(16) 0.065(15)
C11 0.18(2) 0.113(15) 0.132(17) -0.020(14) -0.004(16) 0.079(14)
C12 0.18(2) 0.110(14) 0.125(18) -0.021(13) -0.004(15) 0.079(14)
O4 0.070(10) 0.086(11) 0.115(13) 0.012(10) 0.004(9) 0.037(9)
C7 0.047(9) 0.061(9) 0.099(12) 0.015(9) -0.010(9) 0.041(7)
I3 0.182(4) 0.159(4) 0.202(4) 0.045(3) -0.006(3) 0.088(3)
I1 0.390(16) 0.390(16) 0.40(2) 0.000 0.000 0.195(8)
O17 0.045(10) 0.079(13) 0.099(14) 0.003(11) -0.007(9) 0.034(10)
O14 0.119(14) 0.095(11) 0.144(15) 0.041(11) 0.017(12) 0.043(10)
O6 0.119(9) 0.119(9) 0.113(11) 0.000 0.000 0.060(4)

loop_
_atom_type_symbol
_atom_type_description
_atom_type_scat_dispersion_real
_atom_type_scat_dispersion_imag
_atom_type_scat_source
C C 0.0033 0.0016 'International Tables Vol C Tables 4.2.6.8 and 6.1.1.4'
H H 0.0000 0.0000 'International Tables Vol C Tables 4.2.6.8 and 6.1.1.4'
I I -0.4742 1.8119 'International Tables Vol C Tables 4.2.6.8 and 6.1.1.4'
N N 0.0061 0.0033 'International Tables Vol C Tables 4.2.6.8 and 6.1.1.4'
O O 0.0106 0.0060 'International Tables Vol C Tables 4.2.6.8 and 6.1.1.4'
Zr Zr -2.9673 0.5597 'International Tables Vol C Tables 4.2.6.8 and 6.1.1.4'
Pb Pb -3.3944 10.1111 'International Tables Vol C Tables 4.2.6.8 and 6.1.1.4'

loop_
_geom_angle_atom_site_label_1
_geom_angle_atom_site_label_2
_geom_angle_atom_site_label_3
_geom_angle
_geom_angle_site_symmetry_1
_geom_angle_site_symmetry_3
_geom_angle_publ_flag
I2 Pb1 I2 104.98(13) 3_775 2_755 ?
I2 Pb1 I2 104.99(13) . 3_775 ?
I2 Pb1 I2 104.99(13) . 2_755 ?
N2 Pb1 I2 79.0(12) 3_775 3_775 ?
N2 Pb1 I2 160.8(7) 3_775 2_755 ?
N2 Pb1 I2 79.0(5) . . ?
N2 Pb1 I2 91.8(4) . 2_755 ?
N2 Pb1 I2 160.8(10) 2_755 . ?
N2 Pb1 I2 91.8(8) 3_775 . ?
N2 Pb1 I2 160.8(4) . 3_775 ?
N2 Pb1 I2 91.8(10) 2_755 3_775 ?
N2 Pb1 I2 79.0(10) 2_755 2_755 ?
N2 Pb1 N2 82.1(13) 3_775 . ?
N2 Pb1 N2 82.1(12) 3_775 2_755 ?
N2 Pb1 N2 82.1(11) . 2_755 ?
I3 Pb2 I3 105.83(12) 3_775 . ?
I3 Pb2 I3 105.83(12) 2_755 . ?
I3 Pb2 I3 105.82(12) 3_775 2_755 ?
Zr1 Zr2 Zr2 90.11(5) . 2_655 ?
Zr1 Zr2 Zr3 61.15(7) . . ?
Zr1 Zr2 Zr3 61.02(7) . 2_655 ?
Zr3 Zr2 Zr2 59.85(7) 2_655 2_655 ?
Zr3 Zr2 Zr2 111.33(7) . 2_655 ?
Zr3 Zr2 Zr3 121.28(11) 2_655 . ?
O10 Zr2 Zr2 115.0(4) . 2_655 ?
O10 Zr2 Zr1 34.8(5) . . ?
O10 Zr2 Zr3 95.2(5) . 2_655 ?
O10 Zr2 Zr3 31.1(4) . . ?
O10 Zr2 O13 72.2(7) . . ?
O10 Zr2 O13 134.2(7) . 2_655 ?
O10 Zr2 O12 146.1(7) . . ?
O10 Zr2 O1 112.3(6) . 2_655 ?
O10 Zr2 O14 78.3(9) . . ?
O8 Zr2 Zr2 83.7(6) . 2_655 ?
O8 Zr2 Zr1 32.7(7) . . ?
O8 Zr2 Zr3 32.6(7) . 2_655 ?
O8 Zr2 Zr3 93.2(7) . . ?
O8 Zr2 O10 64.0(9) . . ?
O8 Zr2 O13 132.0(8) . . ?
O8 Zr2 O13 73.9(9) . 2_655 ?
O8 Zr2 O12 148.4(8) . . ?
O8 Zr2 O1 79.5(7) . 2_655 ?
O8 Zr2 O14 114.3(10) . . ?
O13 Zr2 Zr2 98.6(4) . 2_655 ?
O13 Zr2 Zr2 40.2(5) 2_655 2_655 ?
O13 Zr2 Zr1 99.5(5) 2_655 . ?
O13 Zr2 Zr1 99.4(5) . . ?
O13 Zr2 Zr3 148.6(5) 2_655 . ?
O13 Zr2 Zr3 41.1(5) . . ?
O13 Zr2 Zr3 41.3(5) 2_655 2_655 ?
O13 Zr2 Zr3 148.4(5) . 2_655 ?
O13 Zr2 O13 134.1(8) 2_655 . ?
O11 Zr2 Zr2 30.6(3) . 2_655 ?
O11 Zr2 Zr1 83.7(14) . . ?
O11 Zr2 Zr3 82.2(6) . . ?
O11 Zr2 Zr3 82.5(7) . 2_655 ?
O11 Zr2 O10 94.6(12) . . ?
O11 Zr2 O8 94.3(13) . . ?
O11 Zr2 O13 70.2(5) . . ?
O11 Zr2 O13 70.8(5) . 2_655 ?
O11 Zr2 O12 92.2(14) . . ?
O11 Zr2 O1 145.4(6) . 2_655 ?
O11 Zr2 O14 142.6(9) . . ?
O12 Zr2 Zr2 86.4(5) . 2_655 ?
O12 Zr2 Zr1 176.0(5) . . ?
O12 Zr2 Zr3 118.6(5) . 2_655 ?
O12 Zr2 Zr3 118.3(4) . . ?
O12 Zr2 O13 79.2(7) . 2_655 ?
O12 Zr2 O13 79.1(7) . . ?
O12 Zr2 O1 77.6(7) . 2_655 ?
O12 Zr2 O14 76.2(10) . . ?
O1 Zr2 Zr2 115.0(4) 2_655 2_655 ?
O1 Zr2 Zr1 105.8(5) 2_655 . ?
O1 Zr2 Zr3 74.1(5) 2_655 2_655 ?
O1 Zr2 Zr3 131.8(4) 2_655 . ?
O1 Zr2 O13 74.9(6) 2_655 2_655 ?
O1 Zr2 O13 137.4(7) 2_655 . ?
O14 Zr2 Zr2 161.7(8) . 2_655 ?
O14 Zr2 Zr1 107.0(8) . . ?
O14 Zr2 Zr3 134.3(8) . 2_655 ?
O14 Zr2 Zr3 73.0(8) . . ?
O14 Zr2 O13 138.3(9) . 2_655 ?
O14 Zr2 O13 72.7(9) . . ?
O14 Zr2 O1 67.3(9) . 2_655 ?
Zr2 Zr1 Zr1 89.88(5) . 3_665 ?
Zr2 Zr1 Zr3 61.41(7) . . ?
Zr2 Zr1 Zr3 61.29(7) . 2_655 ?
Zr3 Zr1 Zr1 111.61(7) 2_655 3_665 ?
Zr3 Zr1 Zr1 59.25(7) . 3_665 ?
Zr3 Zr1 Zr3 121.80(11) 2_655 . ?
O10 Zr1 Zr2 36.5(5) . . ?
O10 Zr1 Zr1 82.5(4) . 3_665 ?
O10 Zr1 Zr3 97.1(5) . 2_655 ?
O10 Zr1 Zr3 30.1(5) . . ?
O10 Zr1 O9 89.6(12) . . ?
O10 Zr1 O16 137.4(7) . 2_655 ?
O10 Zr1 O16 71.9(7) . . ?
O10 Zr1 O7 112.7(6) . . ?
O10 Zr1 O5 78.2(7) . . ?
O10 Zr1 O6 143.9(9) . . ?
O8 Zr1 Zr2 35.1(7) . . ?
O8 Zr1 Zr1 115.2(5) . 3_665 ?
O8 Zr1 Zr3 95.8(7) . . ?
O8 Zr1 Zr3 31.1(7) . 2_655 ?
O8 Zr1 O10 67.7(9) . . ?
O8 Zr1 O9 89.4(13) . . ?
O8 Zr1 O16 135.5(8) . . ?
O8 Zr1 O16 72.8(9) . 2_655 ?
O8 Zr1 O7 76.4(7) . . ?
O8 Zr1 O5 117.3(8) . . ?
O8 Zr1 O6 147.0(10) . . ?
O9 Zr1 Zr2 77.0(14) . . ?
O9 Zr1 Zr1 32.4(5) . 3_665 ?
O9 Zr1 Zr3 79.4(6) . 2_655 ?
O9 Zr1 Zr3 79.0(6) . . ?
O9 Zr1 O16 74.6(6) . 2_655 ?
O9 Zr1 O16 72.3(6) . . ?
O9 Zr1 O7 145.5(5) . . ?
O9 Zr1 O5 142.5(6) . . ?
O16 Zr1 Zr2 100.4(5) . . ?
O16 Zr1 Zr2 100.9(5) 2_655 . ?
O16 Zr1 Zr1 101.0(5) 2_655 3_665 ?
O16 Zr1 Zr1 40.1(5) . 3_665 ?
O16 Zr1 Zr3 149.4(5) . 2_655 ?
O16 Zr1 Zr3 41.8(5) . . ?
O16 Zr1 Zr3 151.2(5) 2_655 . ?
O16 Zr1 Zr3 41.8(5) 2_655 2_655 ?
O16 Zr1 O16 134.9(9) 2_655 . ?
O16 Zr1 O7 71.2(7) 2_655 . ?
O7 Zr1 Zr2 105.0(5) . . ?
O7 Zr1 Zr1 164.2(5) . 3_665 ?
O7 Zr1 Zr3 72.2(5) . 2_655 ?
O7 Zr1 Zr3 132.9(5) . . ?
O7 Zr1 O16 138.3(7) . . ?
O5 Zr1 Zr2 109.0(5) . . ?
O5 Zr1 Zr1 110.2(5) . 3_665 ?
O5 Zr1 Zr3 72.7(5) . . ?
O5 Zr1 Zr3 136.9(5) . 2_655 ?
O5 Zr1 O16 136.1(7) . 2_655 ?
O5 Zr1 O16 70.1(7) . . ?
O5 Zr1 O7 70.5(7) . . ?
O6 Zr1 Zr2 175.2(9) . . ?
O6 Zr1 Zr1 85.6(8) . 3_665 ?
O6 Zr1 Zr3 119.0(8) . 2_655 ?
O6 Zr1 Zr3 117.2(8) . . ?
O6 Zr1 O9 98.3(16) . . ?
O6 Zr1 O16 78.4(9) . 2_655 ?
O6 Zr1 O16 77.1(9) . . ?
O6 Zr1 O7 79.4(10) . . ?
O6 Zr1 O5 74.2(10) . . ?
Zr2 Zr3 Zr2 60.68(9) 3_665 . ?
Zr2 Zr3 Zr1 88.69(7) 3_665 . ?
Zr1 Zr3 Zr2 57.44(6) . . ?
Zr1 Zr3 Zr2 57.69(6) 3_665 3_665 ?
Zr1 Zr3 Zr2 88.69(7) 3_665 . ?
Zr1 Zr3 Zr1 61.10(9) 3_665 . ?
O10 Zr3 Zr2 32.7(5) . . ?
O10 Zr3 Zr2 85.4(4) . 3_665 ?
O10 Zr3 Zr1 84.4(5) . 3_665 ?
O10 Zr3 Zr1 30.3(5) . . ?
O10 Zr3 O8 96.5(7) . 3_665 ?
O10 Zr3 O13 73.6(7) . . ?
O10 Zr3 O2 141.9(8) . . ?
O10 Zr3 O3 141.0(7) . . ?
O10 Zr3 O16 73.6(7) . . ?
O10 Zr3 O15 81.2(9) . . ?
O10 Zr3 O4 79.1(7) . . ?
O8 Zr3 Zr2 84.7(5) 3_665 . ?
O8 Zr3 Zr2 33.0(7) 3_665 3_665 ?
O8 Zr3 Zr1 29.4(7) 3_665 3_665 ?
O8 Zr3 Zr1 83.1(6) 3_665 . ?
O8 Zr3 O13 73.5(8) 3_665 . ?
O8 Zr3 O2 84.3(7) 3_665 . ?
O8 Zr3 O3 81.7(7) 3_665 . ?
O8 Zr3 O16 70.4(9) 3_665 . ?
O8 Zr3 O15 139.1(11) 3_665 . ?
O8 Zr3 O4 140.2(10) 3_665 . ?
O13 Zr3 Zr2 40.5(4) . 3_665 ?
O13 Zr3 Zr2 40.9(4) . . ?
O13 Zr3 Zr1 95.5(4) . 3_665 ?
O13 Zr3 Zr1 95.5(5) . . ?
O13 Zr3 O16 127.1(7) . . ?
O2 Zr3 Zr2 110.4(5) . . ?
O2 Zr3 Zr2 74.8(4) . 3_665 ?
O2 Zr3 Zr1 110.2(4) . 3_665 ?
O2 Zr3 Zr1 163.3(5) . . ?
O2 Zr3 O13 70.2(7) . . ?
O2 Zr3 O3 76.9(7) . . ?
O2 Zr3 O16 139.8(7) . . ?
O2 Zr3 O15 74.1(9) . . ?
O3 Zr3 Zr2 109.7(5) . 3_665 ?
O3 Zr3 Zr2 163.9(5) . . ?
O3 Zr3 Zr1 112.0(5) . . ?
O3 Zr3 Zr1 75.2(5) . 3_665 ?
O3 Zr3 O13 140.2(7) . . ?
O3 Zr3 O16 69.1(7) . . ?
O3 Zr3 O15 124.7(9) . . ?
O16 Zr3 Zr2 96.7(5) . 3_665 ?
O16 Zr3 Zr2 98.1(5) . . ?
O16 Zr3 Zr1 41.1(5) . 3_665 ?
O16 Zr3 Zr1 43.4(5) . . ?
O15 Zr3 Zr2 71.4(8) . . ?
O15 Zr3 Zr2 106.6(8) . 3_665 ?
O15 Zr3 Zr1 109.0(7) . . ?
O15 Zr3 Zr1 159.6(8) . 3_665 ?
O15 Zr3 O13 66.7(9) . . ?
O15 Zr3 O16 143.9(9) . . ?
O4 Zr3 Zr2 107.6(6) . . ?
O4 Zr3 Zr2 162.1(6) . 3_665 ?
O4 Zr3 Zr1 73.4(6) . . ?
O4 Zr3 Zr1 111.4(6) . 3_665 ?
O4 Zr3 O13 139.3(7) . . ?
O4 Zr3 O2 123.1(7) . . ?
O4 Zr3 O3 78.1(8) . . ?
O4 Zr3 O16 70.4(8) . . ?
O4 Zr3 O15 79.9(10) . . ?
Zr1 O10 Zr2 108.7(7) . . ?
Zr3 O10 Zr2 116.2(8) . . ?
Zr3 O10 Zr1 119.6(9) . . ?
Zr1 O8 Zr2 112.2(10) . . ?
Zr1 O8 Zr3 119.5(12) . 2_655 ?
Zr3 O8 Zr2 114.4(12) 2_655 . ?
Zr2 O13 Zr2 100.2(7) 3_665 . ?
Zr2 O13 Zr3 98.2(7) 3_665 . ?
Zr2 O13 Zr3 98.0(7) . . ?
C1 O2 Zr3 130.0(17) . . ?
Zr1 O9 Zr1 115.2(10) 2_655 . ?
Zr1 O9 Zr1 115.2(10) 3_665 2_655 ?
Zr1 O9 Zr1 115.2(10) 3_665 . ?
Zr1 O16 Zr1 97.5(8) 3_665 . ?
Zr1 O16 Zr3 97.1(8) 3_665 . ?
Zr3 O16 Zr1 94.8(7) . . ?
Zr2 O11 Zr2 118.8(5) 3_665 . ?
Zr2 O11 Zr2 118.8(5) 3_665 2_655 ?
Zr2 O11 Zr2 118.8(5) 2_655 . ?
C6 C2 C3 120.0 . . ?
C6 C2 C1 118.4(18) . . ?
C3 C2 C1 121.6(18) . . ?
C2 C6 H6 120.0 . . ?
C5 C6 C2 120.0 . . ?
C5 C6 H6 120.0 . . ?
C6 C5 H5 120.0 . . ?
C6 C5 N2 120.0 . . ?
N2 C5 H5 120.0 . . ?
C5 N2 Pb1 114.7(8) . . ?
C4 N2 Pb1 124.3(8) . . ?
C4 N2 C5 120.0 . . ?
N2 C4 H4 120.0 . . ?
C3 C4 N2 120.0 . . ?
C3 C4 H4 120.0 . . ?
C2 C3 H3 120.0 . . ?
C4 C3 C2 120.0 . . ?
C4 C3 H3 120.0 . . ?
C1 O1 Zr2 133.8(18) . 3_665 ?
C7 O5 Zr1 135.8(16) . . ?
O2 C1 C2 116(3) . . ?
O1 C1 O2 123(3) . . ?
O1 C1 C2 119(3) . . ?
C9 C8 C12 120.0 . . ?
C9 C8 C7 124(2) . . ?
C12 C8 C7 115(2) . . ?
C8 C9 H9 120.0 . . ?
C8 C9 C10 120.0 . . ?
C10 C9 H9 120.0 . . ?
C9 C10 H10 120.0 . . ?
C9 C10 N1 120.0 . . ?
N1 C10 H10 120.0 . . ?
C10 N1 C11 120.0 . . ?
N1 C11 H11 120.0 . . ?
C12 C11 N1 120.0 . . ?
C12 C11 H11 120.0 . . ?
C8 C12 H12 120.0 . . ?
C11 C12 C8 120.0 . . ?
C11 C12 H12 120.0 . . ?
C7 O4 Zr3 134.5(18) . . ?
O5 C7 C8 113(2) . . ?
O4 C7 O5 123(2) . . ?
O4 C7 C8 123(2) . . ?

loop_
_geom_bond_atom_site_label_1
_geom_bond_atom_site_label_2
_geom_bond_distance
_geom_bond_site_symmetry_2
_geom_bond_publ_flag
Pb1 I2 3.198(4) 3_775 ?
Pb1 I2 3.198(4) 2_755 ?
Pb1 I2 3.198(4) . ?
Pb1 N2 2.62(2) 3_775 ?
Pb1 N2 2.62(4) 2_755 ?
Pb1 N2 2.617(12) . ?
Pb2 I3 3.209(4) 3_775 ?
Pb2 I3 3.208(4) . ?
Pb2 I3 3.209(4) 2_755 ?
Zr2 Zr2 3.570(4) 2_655 ?
Zr2 Zr1 3.399(3) . ?
Zr2 Zr3 3.541(3) . ?
Zr2 Zr3 3.527(3) 2_655 ?
Zr2 O10 2.133(18) . ?
Zr2 O8 2.11(3) . ?
Zr2 O13 2.340(18) . ?
Zr2 O13 2.314(18) 2_655 ?
Zr2 O11 2.074(6) . ?
Zr2 O12 2.161(18) . ?
Zr2 O1 2.252(16) 2_655 ?
Zr2 O14 2.18(3) . ?
Zr1 Zr1 3.583(4) 3_665 ?
Zr1 Zr3 3.532(3) . ?
Zr1 Zr3 3.518(3) 2_655 ?
Zr1 O10 2.049(19) . ?
Zr1 O8 1.99(3) . ?
Zr1 O9 2.122(12) . ?
Zr1 O16 2.33(2) 2_655 ?
Zr1 O16 2.44(2) . ?
Zr1 O7 2.35(2) . ?
Zr1 O5 2.167(18) . ?
Zr1 O6 2.11(3) . ?
Zr3 O10 2.037(16) . ?
Zr3 O8 2.09(2) 3_665 ?
Zr3 O13 2.35(2) . ?
Zr3 O2 2.262(19) . ?
Zr3 O3 2.28(2) . ?
Zr3 O16 2.36(2) . ?
Zr3 O15 2.32(3) . ?
Zr3 O4 2.18(2) . ?
O2 C1 1.34(4) . ?
C2 C6 1.3900 . ?
C2 C3 1.3900 . ?
C2 C1 1.50(3) . ?
C6 H6 0.9300 . ?
C6 C5 1.3900 . ?
C5 H5 0.9300 . ?
C5 N2 1.3900 . ?
N2 C4 1.3900 . ?
C4 H4 0.9300 . ?
C4 C3 1.3900 . ?
C3 H3 0.9300 . ?
O1 C1 1.32(4) . ?
O5 C7 1.30(2) . ?
C8 C9 1.3900 . ?
C8 C12 1.3900 . ?
C8 C7 1.53(2) . ?
C9 H9 0.9300 . ?
C9 C10 1.3900 . ?
C10 H10 0.9300 . ?
C10 N1 1.3900 . ?
N1 C11 1.3900 . ?
C11 H11 0.9300 . ?
C11 C12 1.3900 . ?
C12 H12 0.9300 . ?
O4 C7 1.27(2) . ?

loop_
_geom_torsion_atom_site_label_1
_geom_torsion_atom_site_label_2
_geom_torsion_atom_site_label_3
_geom_torsion_atom_site_label_4
_geom_torsion
_geom_torsion_site_symmetry_1
_geom_torsion_site_symmetry_2
_geom_torsion_site_symmetry_3
_geom_torsion_site_symmetry_4
_geom_torsion_publ_flag
Pb1 N2 C4 C3 168.1(13) . . . . ?
Zr2 O1 C1 O2 -13(4) 3_665 . . . ?
Zr2 O1 C1 C2 -174.1(15) 3_665 . . . ?
Zr1 O5 C7 C8 172.9(18) . . . . ?
Zr1 O5 C7 O4 -4(4) . . . . ?
Zr3 O2 C1 C2 -170.8(15) . . . . ?
Zr3 O2 C1 O1 27(4) . . . . ?
Zr3 O4 C7 O5 5(4) . . . . ?
Zr3 O4 C7 C8 -172(2) . . . . ?
C2 C6 C5 N2 0.0 . . . . ?
C6 C2 C3 C4 0.0 . . . . ?
C6 C2 C1 O2 -150(2) . . . . ?
C6 C2 C1 O1 12(3) . . . . ?
C6 C5 N2 Pb1 -169.2(12) . . . . ?
C6 C5 N2 C4 0.0 . . . . ?
C5 N2 C4 C3 0.0 . . . . ?
N2 C4 C3 C2 0.0 . . . . ?
C3 C2 C6 C5 0.0 . . . . ?
C3 C2 C1 O2 28(3) . . . . ?
C3 C2 C1 O1 -168.8(19) . . . . ?
C1 C2 C6 C5 179(2) . . . . ?
C1 C2 C3 C4 -179(2) . . . . ?
C8 C9 C10 N1 0.0 . . . . ?
C9 C8 C12 C11 0.0 . . . . ?
C9 C8 C7 O5 177(2) . . . . ?
C9 C8 C7 O4 -6(4) . . . . ?
C9 C10 N1 C11 0.0 . . . . ?
C10 N1 C11 C12 0.0 . . . . ?
N1 C11 C12 C8 0.0 . . . . ?
C12 C8 C9 C10 0.0 . . . . ?
C12 C8 C7 O5 6(3) . . . . ?
C12 C8 C7 O4 -177(2) . . . . ?
C7 C8 C9 C10 -170(3) . . . . ?
C7 C8 C12 C11 171(3) . . . . ?
